data_4310026
loop_
_publ_author_name
'Shuichi Suzuki'
'Yasushi Morita'
'Kozo Fukui'
'Kazunobu Sato'
'Daisuke Shiomi'
'Takeji Takui'
'Kazuhiro Nakasuji'

_publ_contact_author_address
;
Department of chemistry
Graduate School of Science
Osaka University
Toyonaka, Osaka 560-0043
Japan
;
_publ_contact_author_email morita@chem.sci.osaka-u.ac.jp
_publ_contact_author_fax 81-6-6850-5395
_publ_contact_author_name 'Yasushi Morita'
_publ_contact_author_phone 81-6-6850-5393
_publ_section_title
;
Hexaazaphenalenyl Anion Revisited: A Highly Symmetric Planar \p System
with Multiple-Networking Ability for Self-Assembled Metal Complexation
;
_journal_name_full 'Inorganic Chemistry'
_journal_page_first 8197
_journal_page_last 8199
_journal_paper_doi 10.1021/ic051583m
_journal_volume 44
_journal_year 2005
_chemical_formula_moiety 'C14 H18 Cu N16 '
_chemical_formula_sum 'C14 H18 Cu N16'
_chemical_formula_weight 473.95
_chemical_name_common Cu-(NH3)4-HAP2
_chemical_name_systematic
; 
copper complex of 1,3,4,6,7,9-Hexaazaphenalenyl anion
;
_space_group_IT_number 64
_symmetry_cell_setting orthorhombic
_symmetry_Int_Tables_number 64
_symmetry_space_group_name_Hall '-C 2ac 2'
_symmetry_space_group_name_H-M 'C m c e'
_audit_creation_date 'Fri May  6 20:30:23 2005'
_audit_creation_method 'by teXsan'
_cell_angle_alpha 90
_cell_angle_beta 90
_cell_angle_gamma 90
_cell_formula_units_Z 4
_cell_length_a 6.818(1)
_cell_length_b 16.535(3)
_cell_length_c 15.868(3)
_cell_measurement_reflns_used 1904
_cell_measurement_temperature 150.2
_cell_measurement_theta_max 27.5
_cell_measurement_theta_min 3.2
_cell_volume 1788.9(5)
_computing_cell_refinement CRYSTALCLEAR
_computing_data_collection CRYSTALCLEAR
_computing_data_reduction 'teXsan Ver. 1.11'
_computing_publication_material 'teXsan Ver. 1.11'
_computing_structure_refinement 'SHELXL-97 (Sheldrick, 1997)'
_computing_structure_solution 'SHELXS-97 (Sheldrick, 1990)'
_diffrn_detector_area_resol_mean 14.63
_diffrn_measured_fraction_theta_full 0.997
_diffrn_measured_fraction_theta_max 0.997
_diffrn_measurement_device_type 'Rigaku/MSC Mercury CCD'
_diffrn_measurement_method \w
_diffrn_radiation_type 'Mo K\a'
_diffrn_radiation_wavelength 0.7107
_diffrn_reflns_av_R_equivalents 0.0000
_diffrn_reflns_limit_h_max 8
_diffrn_reflns_limit_h_min 0
_diffrn_reflns_limit_k_max 21
_diffrn_reflns_limit_k_min 0
_diffrn_reflns_limit_l_max 20
_diffrn_reflns_limit_l_min 0
_diffrn_reflns_number 1113
_diffrn_reflns_theta_full 27.48
_diffrn_reflns_theta_max 27.48
_exptl_absorpt_coefficient_mu 1.267
_exptl_absorpt_correction_T_max 0.939
_exptl_absorpt_correction_T_min 0.939
_exptl_absorpt_correction_type none
_exptl_crystal_colour 'purplish Blue'
_exptl_crystal_density_diffrn 1.760
_exptl_crystal_density_method 'not measured'
_exptl_crystal_description Needle
_exptl_crystal_size_max 0.800
_exptl_crystal_size_mid 0.100
_exptl_crystal_size_min 0.050
_refine_diff_density_max 0.401
_refine_diff_density_min -0.552
_refine_ls_extinction_method none
_refine_ls_goodness_of_fit_ref 1.180
_refine_ls_hydrogen_treatment mixed
_refine_ls_number_parameters 92
_refine_ls_number_reflns 1113
_refine_ls_R_factor_gt 0.0355
_refine_ls_shift/su_max 0.001
_refine_ls_weighting_details 'calc w=1/[\s^2^(Fo^2^)+(0.0392P)^2^+3.0288P] where P=(Fo^2^+2Fc^2^)/3'
_refine_ls_weighting_scheme calc
_refine_ls_wR_factor_ref 0.0951
_reflns_number_gt 971
_reflns_number_total 1113
_reflns_threshold_expression >2sigma(I)
_cod_data_source_file ic051583msi20050915_054820.cif
_cod_data_source_block Cu-HAP2
_cod_depositor_comments
;

2021-10-24
Space group name changed to comply with IUCR recomendations
                 miguel
;
_cod_original_sg_symbol_H-M 'C m c a'
_cod_original_cell_volume 1789.0(5)
_cod_original_formula_sum 'C14 H18 Cu N16 '
_cod_database_code 4310026

loop_
_symmetry_equiv_pos_as_xyz
x,y,z
x,-y,-z
x,1/2-y,1/2+z
x,1/2+y,1/2-z
-x,-y,-z
-x,y,z
-x,1/2+y,1/2-z
-x,1/2-y,1/2+z
1/2+x,1/2+y,z
1/2+x,1/2-y,-z
1/2+x,-y,1/2+z
1/2+x,y,1/2-z
1/2-x,1/2-y,-z
1/2-x,1/2+y,z
1/2-x,y,1/2-z
1/2-x,-y,1/2+z

loop_
_atom_site_label
_atom_site_type_symbol
_atom_site_fract_x
_atom_site_fract_y
_atom_site_fract_z
_atom_site_U_iso_or_equiv
_atom_site_adp_type
_atom_site_occupancy
_atom_site_symmetry_multiplicity
_atom_site_calc_flag
_atom_site_refinement_flags
_atom_site_disorder_assembly
_atom_site_disorder_group
Cu1 Cu 1.0000 0.5000 0.5000 0.02499(19) Uani 1 4 d S . .
N1 N 1.0000 0.43601(14) 0.33023(15) 0.0209(5) Uani 1 2 d S . .
N2 N 1.0000 0.46419(14) 0.17985(15) 0.0217(5) Uani 1 2 d S . .
N3 N 1.0000 0.35729(14) 0.08243(14) 0.0216(5) Uani 1 2 d S . .
N4 N 1.0000 0.21839(15) 0.13093(14) 0.0222(5) Uani 1 2 d S . .
N5 N 1.0000 0.19032(14) 0.27587(14) 0.0210(5) Uani 1 2 d S . .
N6 N 1.0000 0.30055(14) 0.37702(14) 0.0194(5) Uani 1 2 d S . .
N7 N 0.7874(2) 0.56829(9) 0.44835(10) 0.0208(4) Uani 1 1 d . . .
C1 C 1.0000 0.48347(17) 0.2623(2) 0.0244(6) Uani 1 2 d S . .
C2 C 1.0000 0.38411(17) 0.16313(17) 0.0175(5) Uani 1 2 d S . .
C3 C 1.0000 0.27724(18) 0.07357(17) 0.0243(6) Uani 1 2 d S . .
C4 C 1.0000 0.24487(16) 0.21224(16) 0.0167(5) Uani 1 2 d S . .
C5 C 1.0000 0.22334(16) 0.35226(17) 0.0207(6) Uani 1 2 d S . .
C6 C 1.0000 0.35524(16) 0.31364(16) 0.0163(5) Uani 1 2 d S . .
C7 C 1.0000 0.32755(15) 0.22933(15) 0.0135(5) Uani 1 2 d S . .
H1 H 1.0000 0.5401 0.2736 0.030 Uiso 1 2 d S . .
H2 H 1.0000 0.2590 0.0166 0.030 Uiso 1 2 d S . .
H3 H 1.0000 0.1854 0.3973 0.025 Uiso 1 2 d S . .
H4 H 0.7016 0.5404 0.4113 0.039 Uiso 1 1 d . . .
H5 H 0.7138 0.5903 0.4909 0.039 Uiso 1 1 d . . .
H6 H 0.8306 0.6132 0.4191 0.039 Uiso 1 1 d . . .

loop_
_atom_site_aniso_label
_atom_site_aniso_U_11
_atom_site_aniso_U_22
_atom_site_aniso_U_33
_atom_site_aniso_U_23
_atom_site_aniso_U_13
_atom_site_aniso_U_12
Cu1 0.0181(3) 0.0154(3) 0.0415(3) 0.0088(2) 0.000 0.000
N1 0.0255(12) 0.0144(11) 0.0229(11) -0.0039(9) 0.000 0.000
N2 0.0252(13) 0.0147(11) 0.0251(12) 0.0016(9) 0.000 0.000
N3 0.0271(13) 0.0203(11) 0.0173(11) 0.0029(9) 0.000 0.000
N4 0.0317(14) 0.0194(11) 0.0154(10) -0.0004(9) 0.000 0.000
N5 0.0279(13) 0.0155(11) 0.0198(11) 0.0012(9) 0.000 0.000
N6 0.0228(12) 0.0209(11) 0.0145(10) 0.0018(9) 0.000 0.000
N7 0.0222(9) 0.0169(7) 0.0233(7) 0.0014(6) 0.0015(7) 0.0015(7)
C1 0.0274(15) 0.0178(12) 0.0279(15) -0.0024(11) 0.000 0.000
C2 0.0146(12) 0.0177(12) 0.0204(12) 0.0018(10) 0.000 0.000
C3 0.0343(17) 0.0236(14) 0.0149(12) -0.0001(11) 0.000 0.000
C4 0.0185(12) 0.0141(12) 0.0175(12) -0.0007(10) 0.000 0.000
C5 0.0277(15) 0.0167(12) 0.0176(12) 0.0019(10) 0.000 0.000
C6 0.0145(12) 0.0161(12) 0.0183(12) -0.0015(10) 0.000 0.000
C7 0.0124(11) 0.0140(11) 0.0141(12) -0.0007(9) 0.000 0.000

loop_
_atom_type_symbol
_atom_type_description
_atom_type_scat_dispersion_real
_atom_type_scat_dispersion_imag
_atom_type_scat_source
C C 0.003 0.002
;International Tables for Crystallography
(1992, Vol. C, Tables 4.2.6.8 and 6.1.1.4)
;
H H 0.000 0.000
;International Tables for Crystallography
(1992, Vol. C, Table 6.1.1.4)
;
N N 0.006 0.003
;International Tables for Crystallography
(1992, Vol. C, Tables 4.2.6.8 and 6.1.1.4)
;
Cu Cu 0.320 1.265
;International Tables for Crystallography
(1992, Vol. C, Tables 4.2.6.8 and 6.1.1.4)
;

loop_
_geom_angle_atom_site_label_1
_geom_angle_atom_site_label_2
_geom_angle_atom_site_label_3
_geom_angle
_geom_angle_site_symmetry_1
_geom_angle_site_symmetry_3
_geom_angle_publ_flag
N7 Cu1 N7 92.19(9) 10_755 . yes
N7 Cu1 N7 87.81(9) 10_755 9_766 yes
N7 Cu1 N7 180.0 . 9_766 yes
N7 Cu1 N7 180.0 10_755 2_566 yes
N7 Cu1 N7 87.81(9) . 2_566 yes
N7 Cu1 N7 92.19(9) 9_766 2_566 yes
C1 N1 C6 114.9(2) . . yes
C1 N2 C2 115.0(2) . . yes
C3 N3 C2 115.2(2) . . yes
C3 N4 C4 114.3(2) . . yes
C5 N5 C4 114.0(2) . . yes
C5 N6 C6 114.9(2) . . yes
Cu1 N7 H4 115.07(12) . . no
Cu1 N7 H5 108.48(12) . . no
H4 N7 H5 108.20(17) . . no
Cu1 N7 H6 115.20(13) . . no
H4 N7 H6 106.02(16) . . no
H5 N7 H6 103.03(15) . . no
N1 C1 N2 130.2(3) . . yes
N1 C1 H1 115.2(3) . . no
N2 C1 H1 114.5(3) . . no
N2 C2 N3 120.4(2) . . yes
N2 C2 C7 120.4(2) . . yes
N3 C2 C7 119.2(2) . . yes
N3 C3 N4 130.9(3) . . yes
N3 C3 H2 114.5(3) . . no
N4 C3 H2 114.6(3) . . no
N5 C4 N4 119.5(2) . . yes
N5 C4 C7 120.5(2) . . yes
N4 C4 C7 120.0(2) . . yes
N5 C5 N6 131.4(3) . . yes
N5 C5 H3 114.4(3) . . no
N6 C5 H3 114.2(3) . . no
N6 C6 N1 120.8(2) . . yes
N6 C6 C7 119.1(2) . . yes
N1 C6 C7 120.1(2) . . yes
C4 C7 C2 120.5(2) . . yes
C4 C7 C6 120.1(2) . . yes
C2 C7 C6 119.4(2) . . yes

loop_
_geom_bond_atom_site_label_1
_geom_bond_atom_site_label_2
_geom_bond_distance
_geom_bond_site_symmetry_2
_geom_bond_publ_flag
Cu1 N7 2.0121(17) 10_755 yes
Cu1 N7 2.0121(16) . yes
Cu1 N7 2.0121(17) 9_766 yes
Cu1 N7 2.0122(17) 2_566 yes
N1 C1 1.334(4) . yes
N1 C6 1.361(3) . yes
N2 C1 1.346(4) . yes
N2 C2 1.350(3) . yes
N3 C3 1.331(4) . yes
N3 C2 1.355(3) . yes
N4 C3 1.332(4) . yes
N4 C4 1.363(3) . yes
N5 C5 1.329(4) . yes
N5 C4 1.354(3) . yes
N6 C5 1.336(4) . yes
N6 C6 1.353(3) . yes
N7 H4 0.9488(17) . no
N7 H5 0.9165(16) . no
N7 H6 0.9240(16) . no
C1 H1 0.953(3) . no
C2 C7 1.407(4) . yes
C3 H2 0.953(3) . no
C4 C7 1.394(3) . yes
C5 H3 0.951(3) . no
C6 C7 1.414(3) . yes

loop_
_geom_torsion_atom_site_label_1
_geom_torsion_atom_site_label_2
_geom_torsion_atom_site_label_3
_geom_torsion_atom_site_label_4
_geom_torsion
_geom_torsion_site_symmetry_1
_geom_torsion_site_symmetry_2
_geom_torsion_site_symmetry_3
_geom_torsion_site_symmetry_4
_geom_torsion_publ_flag
C6 N1 C1 N2 0.0 . . . . yes
C2 N2 C1 N1 0.0 . . . . yes
C1 N2 C2 N3 180.0 . . . . yes
C1 N2 C2 C7 0.0 . . . . yes
C3 N3 C2 N2 180.0 . . . . yes
C3 N3 C2 C7 0.0 . . . . yes
C2 N3 C3 N4 0.0 . . . . yes
C4 N4 C3 N3 0.0 . . . . yes
C5 N5 C4 N4 180.0 . . . . yes
C5 N5 C4 C7 0.0 . . . . yes
C3 N4 C4 N5 180.0 . . . . yes
C3 N4 C4 C7 0.0 . . . . yes
C4 N5 C5 N6 0.0 . . . . yes
C6 N6 C5 N5 0.0 . . . . yes
C5 N6 C6 N1 180.0 . . . . yes
C5 N6 C6 C7 0.0 . . . . yes
C1 N1 C6 N6 180.0 . . . . yes
C1 N1 C6 C7 0.0 . . . . yes
N5 C4 C7 C2 180.0 . . . . yes
N4 C4 C7 C2 0.0 . . . . yes
N5 C4 C7 C6 0.0 . . . . yes
N4 C4 C7 C6 180.0 . . . . yes
N2 C2 C7 C4 180.0 . . . . yes
N3 C2 C7 C4 0.0 . . . . yes
N2 C2 C7 C6 0.0 . . . . yes
N3 C2 C7 C6 180.0 . . . . yes
N6 C6 C7 C4 0.0 . . . . yes
N1 C6 C7 C4 180.0 . . . . yes
N6 C6 C7 C2 180.0 . . . . yes
N1 C6 C7 C2 0.0 . . . . yes
